data_2011654
loop_
_publ_author_name
'Ohba, Shigeru'
'Eishima, Makoto'
'Seki, Hiroshi'

_publ_section_title
;
 Aquanitro(\a,\b,\g,\d-tetraphenylporphyrinato)cobalt(III)
 <i>N</i>,<i>N</i>-dimethylformamide disolvate
;
_journal_issue 12
_journal_name_full 'Acta Crystallographica Section C'
_journal_page_first e555
_journal_page_last e556
_journal_paper_doi 10.1107/S0108270100015109
_journal_volume 56
_journal_year 2000
_chemical_formula_iupac '[Co (C44 H28 N4) (H2 O) (N O2)], 2C3 H7 N O'
_chemical_formula_moiety 'C44 H30 Co N5 O3, 2C3 H7 N O'
_chemical_formula_structural '[Co (C44 H28 N4) (H2 O) (N O2)], 2C3 H7 N O'
_chemical_formula_sum 'C50 H44 Co N7 O5'
_chemical_formula_weight 881.87
_space_group_IT_number 2
_symmetry_cell_setting triclinic
_symmetry_space_group_name_Hall '-P 1'
_symmetry_space_group_name_H-M 'P -1'
_cell_angle_alpha 105.060(10)
_cell_angle_beta 97.470(10)
_cell_angle_gamma 107.580(10)
_cell_formula_units_Z 1
_cell_length_a 10.3550(10)
_cell_length_b 11.815(2)
_cell_length_c 9.9000(10)
_cell_measurement_reflns_used 24
_cell_measurement_temperature 298.0(10)
_cell_measurement_theta_max 15.0
_cell_measurement_theta_min 13.7
_cell_volume 1086.0(3)
_computing_cell_refinement 'MSC/AFC Diffractometer Control Software'
_computing_data_collection
;
MSC/AFC Diffractometer Control Software
(Molecular Structure Corporation, 1993)
;
_computing_data_reduction
;TEXSAN
(Molecular Structure Corporation, 1999)
;
_computing_molecular_graphics 'ORTEP-II (Johnson, 1976)'
_computing_publication_material TEXSAN
_computing_structure_refinement 'SHELXL97 (Sheldrick, 1997)'
_computing_structure_solution 'SIR92 (Altomare et al., 1994)'
_diffrn_measurement_device_type 'Rigaku AFC-7R'
_diffrn_measurement_method \q-2\q
_diffrn_radiation_type MoK\a
_diffrn_radiation_wavelength .71073
_diffrn_reflns_av_R_equivalents .016
_diffrn_reflns_limit_h_max 13
_diffrn_reflns_limit_h_min 0
_diffrn_reflns_limit_k_max 15
_diffrn_reflns_limit_k_min -15
_diffrn_reflns_limit_l_max 13
_diffrn_reflns_limit_l_min -13
_diffrn_reflns_number 5271
_diffrn_reflns_theta_max 27.5
_diffrn_reflns_theta_min 2.5
_diffrn_standards_decay_% none
_diffrn_standards_interval_count 150
_diffrn_standards_number 3
_exptl_absorpt_coefficient_mu .453
_exptl_absorpt_correction_T_max .928
_exptl_absorpt_correction_T_min .900
_exptl_absorpt_correction_type integration
_exptl_absorpt_process_details '(Coppens et al., 1965)'
_exptl_crystal_colour violet
_exptl_crystal_density_diffrn 1.348
_exptl_crystal_density_method 'not measured'
_exptl_crystal_description prismatic
_exptl_crystal_size_max .6
_exptl_crystal_size_mid .2
_exptl_crystal_size_min .15
_refine_diff_density_max .33
_refine_diff_density_min -.21
_refine_ls_extinction_method none
_refine_ls_goodness_of_fit_ref 1.01
_refine_ls_hydrogen_treatment noref
_refine_ls_number_parameters 340
_refine_ls_number_reflns 4996
_refine_ls_R_factor_gt .043
_refine_ls_shift/su_max .001
_refine_ls_structure_factor_coef Fsqd
_refine_ls_weighting_details 'w = 1/[\s^2^(Fo^2^) + (0.0567P)^2^+0.3931P] where P = (Fo^2^+2Fc^2^)/3'
_refine_ls_weighting_scheme calc
_refine_ls_wR_factor_ref .123
_reflns_number_gt 3676
_reflns_number_total 4996
_reflns_threshold_expression I>2\s(I)
_cod_data_source_file qa0451.cif
_cod_data_source_block I
_cod_original_formula_sum 'C50 H44 Co N7 O5 '
_cod_database_code 2011654

loop_
_symmetry_equiv_pos_as_xyz
x,y,z
-x,-y,-z

loop_
_atom_site_label
_atom_site_fract_x
_atom_site_fract_y
_atom_site_fract_z
_atom_site_U_iso_or_equiv
_atom_site_adp_type
_atom_site_calc_flag
_atom_site_refinement_flags
_atom_site_occupancy
_atom_site_disorder_assembly
_atom_site_disorder_group
_atom_site_type_symbol
Co1 .0000 .0000 .0000 .04300(10) Uani d S 1.00 . . Co
O2 -.2505(4) -.2009(4) -.0530(5) .0790(10) Uani d P .50 . . O
O3 -.2073(5) -.0713(4) .1512(6) .0900(10) Uani d P .50 . . O
O4 -.1700(2) -.1054(2) .0363(2) .0493(4) Uani d P .50 . . O
O5 .3833(5) .2416(5) .2027(5) .0880(10) Uani d P .50 . . O
O6 -.6745(5) -.0083(5) -.1683(6) .104(2) Uani d P .50 . . O
N7 -.1700(2) -.1054(2) .0363(2) .0493(4) Uani d P .50 . . N
N8 -.1103(2) .0033(2) -.1775(2) .0445(4) Uani d . 1.00 . . N
N9 .0276(2) -.1532(2) -.1108(2) .0421(4) Uani d . 1.00 . . N
N10 .5472(9) .1796(7) .3089(7) .073(2) Uani d P .50 . . N
N11 -.6330(10) -.1629(7) -.3225(8) .078(2) Uani d P .50 . . N
C12 -.1431(3) -.0808(2) -.3131(2) .0466(5) Uani d . 1.00 . . C
C13 -.1032(2) -.1845(2) -.3525(2) .0452(5) Uani d . 1.00 . . C
C14 -.0222(2) -.2163(2) -.2555(2) .0447(5) Uani d . 1.00 . . C
C15 .0241(3) -.3209(2) -.2952(3) .0524(6) Uani d . 1.00 . . C
C16 .0998(3) -.3225(2) -.1758(3) .0521(6) Uani d . 1.00 . . C
C17 .1021(2) -.2187(2) -.0598(2) .0440(5) Uani d . 1.00 . . C
C18 .1710(2) -.1901(2) .0804(2) .0448(5) Uani d . 1.00 . . C
C19 .1749(2) -.0876(2) .1904(2) .0468(5) Uani d . 1.00 . . C
C20 .2491(3) -.0543(2) .3359(3) .0561(6) Uani d . 1.00 . . C
C21 .2300(3) .0490(2) .4115(3) .0556(6) Uani d . 1.00 . . C
C22 -.1527(3) -.2682(2) -.5041(2) .0463(5) Uani d . 1.00 . . C
C23 -.1035(3) -.2310(3) -.6150(3) .0632(7) Uani d . 1.00 . . C
C24 -.1517(4) -.3094(4) -.7554(3) .0797(10) Uani d . 1.00 . . C
C25 -.2492(4) -.4250(3) -.7850(3) .0840(10) Uani d . 1.00 . . C
C26 -.3000(4) -.4639(3) -.6791(4) .0793(9) Uani d . 1.00 . . C
C27 -.2524(3) -.3860(2) -.5377(3) .0597(6) Uani d . 1.00 . . C
C28 .2446(2) -.2744(2) .1158(2) .0447(5) Uani d . 1.00 . . C
C29 .3858(3) -.2438(2) .1246(3) .0610(6) Uani d . 1.00 . . C
C30 .4530(3) -.3222(3) .1569(4) .0711(8) Uani d . 1.00 . . C
C31 .3804(3) -.4307(3) .1784(3) .0670(7) Uani d . 1.00 . . C
C32 .2425(3) -.4611(2) .1707(3) .0659(7) Uani d . 1.00 . . C
C33 .1734(3) -.3836(2) .1393(3) .0558(6) Uani d . 1.00 . . C
C34 .4589(9) .1745(7) .1993(8) .068(2) Uani d P .50 . . C
C35 .6220(10) .0960(10) .2920(10) .104(4) Uani d P .50 . . C
C36 .5648(10) .2575(8) .4534(8) .099(2) Uani d P .50 . . C
C37 -.7022(10) -.0881(7) -.2885(8) .078(2) Uani d P .50 . . C
C38 -.6800(10) -.2609(8) -.4602(9) .109(3) Uani d P .50 . . C
C39 -.5240(10) -.1610(10) -.217(2) .110(4) Uani d P .50 . . C
H15 .0045 -.3784 -.3889 .0628 Uiso calc . 1.00 . . H
H16 .1439 -.3813 -.1691 .0623 Uiso calc . 1.00 . . H
H20 .3023 -.0974 .3721 .0670 Uiso calc . 1.00 . . H
H21 .2716 .0857 .5112 .0666 Uiso calc . 1.00 . . H
H23 -.0354 -.1503 -.5943 .0756 Uiso calc . 1.00 . . H
H24 -.1170 -.2827 -.8304 .0956 Uiso calc . 1.00 . . H
H25 -.2821 -.4791 -.8815 .1006 Uiso calc . 1.00 . . H
H26 -.3684 -.5447 -.7016 .0953 Uiso calc . 1.00 . . H
H27 -.2883 -.4137 -.4638 .0714 Uiso calc . 1.00 . . H
H29 .4371 -.1689 .1084 .0730 Uiso calc . 1.00 . . H
H30 .5504 -.2999 .1641 .0851 Uiso calc . 1.00 . . H
H31 .4266 -.4847 .1986 .0803 Uiso calc . 1.00 . . H
H32 .1922 -.5362 .1870 .0789 Uiso calc . 1.00 . . H
H33 .0763 -.4064 .1339 .0669 Uiso calc . 1.00 . . H
H34 .4492 .1164 .1090 .0818 Uiso calc P .50 . . H
H35A .5584 .0124 .2610 .1241 Uiso calc P .50 . . H
H35B .6763 .1082 .2237 .1241 Uiso calc P .50 . . H
H35C .6815 .1117 .3821 .1241 Uiso calc P .50 . . H
H36A .6340 .2469 .5164 .1191 Uiso calc P .50 . . H
H36B .5927 .3431 .4563 .1191 Uiso calc P .50 . . H
H36C .4792 .2355 .4822 .1191 Uiso calc P .50 . . H
H37 -.7774 -.0947 -.3593 .0932 Uiso calc P .50 . . H
H38A -.7707 -.3155 -.4674 .1310 Uiso calc P .50 . . H
H38B -.6806 -.2245 -.5351 .1310 Uiso calc P .50 . . H
H38C -.6181 -.3064 -.4675 .1310 Uiso calc P .50 . . H
H39A -.5592 -.1819 -.1391 .1280 Uiso calc P .50 . . H
H39B -.4832 -.2208 -.2586 .1280 Uiso calc P .50 . . H
H39C -.4532 -.0802 -.1813 .1280 Uiso calc P .50 . . H

loop_
_atom_site_aniso_label
_atom_site_aniso_U_11
_atom_site_aniso_U_22
_atom_site_aniso_U_33
_atom_site_aniso_U_12
_atom_site_aniso_U_13
_atom_site_aniso_U_23
Co1 .0549(3) .0329(2) .0434(2) .0247(2) .0015(2) .0092(2)
O2 .065(2) .067(2) .081(3) -.001(2) .010(2) .014(2)
O3 .084(3) .065(2) .115(4) .020(2) .055(3) .014(2)
O4 .0520(10) .0420(9) .0560(10) .0185(8) .0082(8) .0174(8)
O5 .079(3) .089(3) .080(3) .021(3) -.002(2) .022(2)
O6 .084(3) .077(3) .122(4) .013(2) .048(3) -.009(3)
N7 .0520(10) .0420(9) .0560(10) .0185(8) .0082(8) .0174(8)
N8 .0560(10) .0341(8) .0459(10) .0249(8) .0023(8) .0102(7)
N9 .0490(10) .0328(8) .0459(10) .0216(8) .0031(8) .0105(7)
N10 .073(4) .074(4) .067(4) .021(3) .013(4) .024(3)
N11 .111(6) .057(4) .068(4) .026(5) .036(4) .021(3)
C12 .0580(10) .0390(10) .0430(10) .0228(10) .0025(10) .0099(9)
C13 .0570(10) .0370(10) .0430(10) .0220(10) .0057(10) .0105(9)
C14 .0550(10) .0341(10) .0450(10) .0226(9) .0058(10) .0081(9)
C15 .068(2) .0400(10) .0510(10) .0300(10) .0080(10) .0061(10)
C16 .0640(10) .0410(10) .0560(10) .0330(10) .0070(10) .0090(10)
C17 .0490(10) .0352(10) .0520(10) .0241(9) .0057(10) .0113(9)
C18 .0490(10) .0370(10) .0530(10) .0239(9) .0060(10) .0146(9)
C19 .0560(10) .0390(10) .0510(10) .0270(10) .0040(10) .0147(9)
C20 .071(2) .0520(10) .0510(10) .0370(10) -.0010(10) .0140(10)
C21 .072(2) .0520(10) .0440(10) .0340(10) -.0030(10) .0110(10)
C22 .0590(10) .0420(10) .0420(10) .0300(10) .0058(10) .0093(9)
C23 .072(2) .069(2) .058(2) .0330(10) .0180(10) .0230(10)
C24 .107(2) .116(3) .050(2) .080(2) .028(2) .030(2)
C25 .121(3) .091(2) .050(2) .080(2) -.007(2) .000(2)
C26 .093(2) .0490(10) .079(2) .034(2) -.021(2) .0000(10)
C27 .073(2) .0460(10) .0580(10) .0250(10) .0020(10) .0150(10)
C28 .0510(10) .0410(10) .0450(10) .0270(10) .0022(9) .0099(9)
C29 .0540(10) .0510(10) .084(2) .0260(10) .0130(10) .0240(10)
C30 .0530(10) .077(2) .092(2) .0410(10) .0090(10) .023(2)
C31 .079(2) .066(2) .069(2) .051(2) .0020(10) .0200(10)
C32 .081(2) .0530(10) .079(2) .0370(10) .0150(10) .0330(10)
C33 .0530(10) .0490(10) .073(2) .0270(10) .0100(10) .0230(10)
C34 .070(5) .061(4) .056(3) .008(3) .010(4) .010(3)
C35 .066(6) .097(8) .128(9) .019(7) -.001(6) .028(7)
C36 .096(5) .107(6) .062(4) .014(5) .004(4) .005(4)
C37 .083(5) .066(4) .081(5) .016(4) .027(4) .026(4)
C38 .180(9) .085(5) .076(5) .046(6) .053(6) .036(4)
C39 .095(8) .127(9) .160(10) .062(7) .053(10) .084(9)

loop_
_atom_type_symbol
_atom_type_description
_atom_type_scat_dispersion_real
_atom_type_scat_dispersion_imag
_atom_type_scat_source
C C .003 .002
;International Tables for Crystallography
(1992, Vol. C)
;
H H .000 .000
;International Tables for Crystallography
(1992, Vol. C)
;
Co Co .349 .972
;International Tables for Crystallography
(1992, Vol. C)
;
N N .006 .003
;International Tables for Crystallography
(1992, Vol. C)
;
O O .011 .006
;International Tables for Crystallography
(1992, Vol. C)
;

loop_
_geom_angle_atom_site_label_1
_geom_angle_atom_site_label_2
_geom_angle_atom_site_label_3
_geom_angle_site_symmetry_1
_geom_angle_site_symmetry_2
_geom_angle_site_symmetry_3
_geom_angle
_geom_angle_publ_flag
O4 Co1 O4 . 1_555 2_555 180.0 no
O4 Co1 N8 . 1_555 1_555 90.00(8) no
O4 Co1 N8 . 1_555 2_555 90.00(8) no
O4 Co1 N9 . 1_555 1_555 89.25(7) no
O4 Co1 N9 . 1_555 2_555 90.75(7) no
N7 Co1 N7 . 1_555 2_555 180.0 no
N8 Co1 N8 . 1_555 2_555 180.0 no
N8 Co1 N9 . 1_555 1_555 90.14(8) no
N8 Co1 N9 . 1_555 2_555 89.86(8) no
N9 Co1 N9 . 1_555 2_555 180.0 no
Co1 N7 O2 . 1_555 1_555 123.0(3) no
Co1 N7 O3 . 1_555 1_555 120.9(2) no
O2 N7 O3 . 1_555 1_555 115.8(3) yes
Co1 N8 C12 . 1_555 1_555 127.3(2) no
Co1 N8 C19 . 1_555 2_555 127.40(10) no
C12 N8 C19 . 1_555 2_555 105.2(2) no
Co1 N9 C14 . 1_555 1_555 127.2(2) no
Co1 N9 C17 . 1_555 1_555 127.40(10) no
C14 N9 C17 . 1_555 1_555 105.4(2) no
C34 N10 C35 . 1_555 1_555 119.9(8) no
C34 N10 C36 . 1_555 1_555 123.6(9) no
C35 N10 C36 . 1_555 1_555 116.1(9) no
C37 N11 C38 . 1_555 1_555 120.0(9) no
C37 N11 C39 . 1_555 1_555 120.1(9) no
C38 N11 C39 . 1_555 1_555 119.0(10) no
N8 C12 C13 . 1_555 1_555 126.2(2) no
N8 C12 C21 . 1_555 2_555 110.3(2) no
C13 C12 C21 . 1_555 2_555 123.5(2) no
C12 C13 C14 . 1_555 1_555 122.9(2) no
C12 C13 C22 . 1_555 1_555 118.8(2) no
C14 C13 C22 . 1_555 1_555 118.3(2) no
N9 C14 C13 . 1_555 1_555 126.2(2) no
N9 C14 C15 . 1_555 1_555 110.1(2) no
C13 C14 C15 . 1_555 1_555 123.7(2) no
C14 C15 C16 . 1_555 1_555 107.4(2) no
C14 C15 H15 . 1_555 1_555 126.3 no
C16 C15 H15 . 1_555 1_555 126.3 no
C15 C16 C17 . 1_555 1_555 107.2(2) no
C15 C16 H16 . 1_555 1_555 126.4 no
C17 C16 H16 . 1_555 1_555 126.4 no
N9 C17 C16 . 1_555 1_555 109.9(2) no
N9 C17 C18 . 1_555 1_555 126.2(2) no
C16 C17 C18 . 1_555 1_555 123.8(2) no
C17 C18 C19 . 1_555 1_555 123.0(2) no
C17 C18 C28 . 1_555 1_555 118.4(2) no
C19 C18 C28 . 1_555 1_555 118.5(2) no
N8 C19 C18 2_555 . 1_555 126.0(2) no
N8 C19 C20 2_555 . 1_555 110.1(2) no
C18 C19 C20 . 1_555 1_555 123.9(3) no
C19 C20 C21 . 1_555 1_555 107.4(3) no
C19 C20 H20 . 1_555 1_555 126.3 no
C21 C20 H20 . 1_555 1_555 126.3 no
C12 C21 C20 2_555 . 1_555 106.9(2) no
C12 C21 H21 2_555 . 1_555 133.1 no
C20 C21 H21 . 1_555 1_555 120.0 no
C13 C22 C23 . 1_555 1_555 121.9(2) no
C13 C22 C27 . 1_555 1_555 119.9(2) no
C23 C22 C27 . 1_555 1_555 118.2(2) no
C22 C23 C24 . 1_555 1_555 121.1(3) no
C22 C23 H23 . 1_555 1_555 119.5 no
C24 C23 H23 . 1_555 1_555 119.4 no
C23 C24 C25 . 1_555 1_555 119.4(3) no
C23 C24 H24 . 1_555 1_555 120.2 no
C25 C24 H24 . 1_555 1_555 120.4 no
C24 C25 C26 . 1_555 1_555 120.9(3) no
C24 C25 H25 . 1_555 1_555 119.5 no
C26 C25 H25 . 1_555 1_555 119.6 no
C25 C26 C27 . 1_555 1_555 120.2(3) no
C25 C26 H26 . 1_555 1_555 120.0 no
C27 C26 H26 . 1_555 1_555 119.9 no
C22 C27 C26 . 1_555 1_555 120.2(3) no
C22 C27 H27 . 1_555 1_555 119.9 no
C26 C27 H27 . 1_555 1_555 119.9 no
C18 C28 C29 . 1_555 1_555 120.5(2) no
C18 C28 C33 . 1_555 1_555 121.1(2) no
C29 C28 C33 . 1_555 1_555 118.4(3) no
C28 C29 C30 . 1_555 1_555 120.2(3) no
C28 C29 H29 . 1_555 1_555 119.9 no
C30 C29 H29 . 1_555 1_555 119.9 no
C29 C30 C31 . 1_555 1_555 120.5(3) no
C29 C30 H30 . 1_555 1_555 119.8 no
C31 C30 H30 . 1_555 1_555 119.7 no
C30 C31 C32 . 1_555 1_555 119.7(3) no
C30 C31 H31 . 1_555 1_555 120.2 no
C32 C31 H31 . 1_555 1_555 120.1 no
C31 C32 C33 . 1_555 1_555 120.7(3) no
C31 C32 H32 . 1_555 1_555 119.6 no
C33 C32 H32 . 1_555 1_555 119.7 no
C28 C33 C32 . 1_555 1_555 120.5(2) no
C28 C33 H33 . 1_555 1_555 119.8 no
C32 C33 H33 . 1_555 1_555 119.7 no
O5 C34 N10 . 1_555 1_555 125.3(7) no
O5 C34 H34 . 1_555 1_555 116.4 no
N10 C34 H34 . 1_555 1_555 118.3 no
N10 C35 H35A . 1_555 1_555 109.1 no
N10 C35 H35B . 1_555 1_555 109.6 no
N10 C35 H35C . 1_555 1_555 109.2 no
H35A C35 H35B . 1_555 1_555 109.9 no
H35A C35 H35C . 1_555 1_555 109.3 no
H35B C35 H35C . 1_555 1_555 109.7 no
N10 C36 H36A . 1_555 1_555 109.9 no
N10 C36 H36B . 1_555 1_555 109.2 no
N10 C36 H36C . 1_555 1_555 109.4 no
H36A C36 H36B . 1_555 1_555 109.3 no
H36A C36 H36C . 1_555 1_555 109.8 no
H36B C36 H36C . 1_555 1_555 109.2 no
O6 C37 N11 . 1_555 1_555 123.5(8) no
O6 C37 H37 . 1_555 1_555 118.3 no
N11 C37 H37 . 1_555 1_555 118.2 no
N11 C38 H38A . 1_555 1_555 109.4 no
N11 C38 H38B . 1_555 1_555 109.4 no
N11 C38 H38C . 1_555 1_555 109.2 no
H38A C38 H38B . 1_555 1_555 109.6 no
H38A C38 H38C . 1_555 1_555 109.7 no
H38B C38 H38C . 1_555 1_555 109.6 no
N11 C39 H39A . 1_555 1_555 110.4 no
N11 C39 H39B . 1_555 1_555 109.8 no
N11 C39 H39C . 1_555 1_555 109.9 no
H39A C39 H39B . 1_555 1_555 109.1 no
H39A C39 H39C . 1_555 1_555 109.1 no
H39B C39 H39C . 1_555 1_555 108.5 no

loop_
_geom_bond_atom_site_label_1
_geom_bond_atom_site_label_2
_geom_bond_site_symmetry_1
_geom_bond_site_symmetry_2
_geom_bond_distance
_geom_bond_publ_flag
Co1 O4 . . 1.962(2) yes
Co1 O4 . 2_555 1.962(2) no
Co1 N7 . . 1.962(2) yes
Co1 N7 . 2_555 1.962(2) no
Co1 N8 . . 1.983(2) yes
Co1 N8 . 2_555 1.983(2) no
Co1 N9 . . 1.981(2) yes
Co1 N9 . 2_555 1.981(2) no
O5 C34 . . 1.270(10) no
O6 C37 . . 1.247(9) no
N7 O2 . . 1.214(4) yes
N7 O3 . . 1.255(6) yes
N8 C12 . . 1.375(3) no
N8 C19 . 2_555 1.380(4) no
N9 C14 . . 1.377(3) no
N9 C17 . . 1.382(3) no
N10 C34 . . 1.300(10) no
N10 C35 . . 1.42(2) no
N10 C36 . . 1.440(10) no
N11 C37 . . 1.300(10) no
N11 C38 . . 1.451(10) no
N11 C39 . . 1.43(2) no
C12 C13 . . 1.387(4) no
C12 C21 . 2_555 1.438(4) no
C13 C14 . . 1.390(4) no
C13 C22 . . 1.489(3) no
C14 C15 . . 1.437(4) no
C15 C16 . . 1.339(4) no
C15 H15 . . .950 no
C16 C17 . . 1.438(3) no
C16 H16 . . .950 no
C17 C18 . . 1.380(3) no
C18 C19 . . 1.389(3) no
C18 C28 . . 1.506(4) no
C19 C20 . . 1.434(3) no
C20 C21 . . 1.341(4) no
C20 H20 . . .950 no
C21 H21 . . .950 no
C22 C23 . . 1.385(4) no
C22 C27 . . 1.385(3) no
C23 C24 . . 1.381(4) no
C23 H23 . . .950 no
C24 C25 . . 1.361(5) no
C24 H24 . . .951 no
C25 C26 . . 1.355(5) no
C25 H25 . . .950 no
C26 C27 . . 1.388(4) no
C26 H26 . . .950 no
C27 H27 . . .950 no
C28 C29 . . 1.381(4) no
C28 C33 . . 1.374(4) no
C29 C30 . . 1.390(5) no
C29 H29 . . .950 no
C30 C31 . . 1.362(5) no
C30 H30 . . .950 no
C31 C32 . . 1.349(5) no
C31 H31 . . .950 no
C32 C33 . . 1.390(5) no
C32 H32 . . .950 no
C33 H33 . . .950 no
C34 H34 . . .947 no
C35 H35A . . .950 no
C35 H35B . . .946 no
C35 H35C . . .952 no
C36 H36A . . .947 no
C36 H36B . . .955 no
C36 H36C . . .949 no
C37 H37 . . .947 no
C38 H38A . . .948 no
C38 H38B . . .950 no
C38 H38C . . .949 no
C39 H39A . . .948 no
C39 H39B . . .956 no
C39 H39C . . .956 no
